data_7219067
loop_
_publ_author_name
'Han, Lu-Lu'
'Wang, Su-Na'
'Jagli\<ci\'c, Zvonko'
'Zeng, Su-Yuan'
'Zheng, Jun'
'Li, Zhong-Hui'
'Chen, Jiang-Shan'
'Sun, Di'

_publ_section_title
;
 Synthesis, structural versatility and magnetic properties of a series of
 copper(ii) coordination polymers based on bipyrazole and various
 dicarboxylate ligands
;
_journal_issue 6
_journal_name_full CrystEngComm
_journal_page_first 1405
_journal_paper_doi 10.1039/C4CE02248C
_journal_volume 17
_journal_year 2015
_chemical_formula_moiety 'C26 H24 Cu2 N4 O9, O'
_chemical_formula_sum 'C26 H24 Cu2 N4 O10'
_chemical_formula_weight 679.57
_chemical_name_systematic
;
 ? 
;
_space_group_crystal_system monoclinic
_space_group_IT_number 14
_space_group_name_Hall '-P 2ybc'
_space_group_name_H-M_alt 'P 1 21/c 1'
_symmetry_space_group_name_Hall '-P 2ybc'
_symmetry_space_group_name_H-M 'P 1 21/c 1'
_atom_sites_solution_hydrogens geom
_atom_sites_solution_primary direct
_atom_sites_solution_secondary difmap
_audit_creation_date 2014-01-15
_audit_creation_method
;
  Olex2 1.2-ac2
  (compiled 2012.03.06 svn.r2239, GUI svn.r4109)
;
_audit_update_record
;
2014-11-04 deposited with the CCDC.
2014-12-15 downloaded from the CCDC.
;
_cell_angle_alpha 90.00
_cell_angle_beta 104.772(8)
_cell_angle_gamma 90.00
_cell_formula_units_Z 4
_cell_length_a 19.048(8)
_cell_length_b 11.728(5)
_cell_length_c 12.280(6)
_cell_measurement_reflns_used 1275
_cell_measurement_temperature 298(2)
_cell_measurement_theta_max 19.89
_cell_measurement_theta_min 2.44
_cell_volume 2653(2)
_computing_data_reduction 'SAINT v7.23A (Bruker, 2003)'
_computing_molecular_graphics
;
O. V. Dolomanov, L. J. Bourhis, R. J. Gildea, J. A. K. Howard and H. Puschmann,
OLEX2: a complete structure solution, refinement and analysis program.
J. Appl. Cryst. (2009). 42, 339-341.
;
_computing_publication_material
;
O. V. Dolomanov, L. J. Bourhis, R. J. Gildea, J. A. K. Howard and H. Puschmann,
OLEX2: a complete structure solution, refinement and analysis program.
J. Appl. Cryst. (2009). 42, 339-341.
;
_computing_structure_refinement 'SHELXL-97 (Sheldrick, 1997)'
_computing_structure_solution 'SHELXS-97 (Sheldrick, 1990)'
_diffrn_ambient_temperature 298(2)
_diffrn_measured_fraction_theta_full 0.972
_diffrn_measured_fraction_theta_max 0.972
_diffrn_measurement_device_type 'CCD area detector'
_diffrn_measurement_method 'phi and omega scans'
_diffrn_radiation_monochromator graphite
_diffrn_radiation_type MoK\a
_diffrn_radiation_wavelength 0.71073
_diffrn_reflns_av_R_equivalents 0.0881
_diffrn_reflns_av_unetI/netI 0.1318
_diffrn_reflns_limit_h_max 22
_diffrn_reflns_limit_h_min -24
_diffrn_reflns_limit_k_max 13
_diffrn_reflns_limit_k_min -15
_diffrn_reflns_limit_l_max 13
_diffrn_reflns_limit_l_min -15
_diffrn_reflns_number 14210
_diffrn_reflns_theta_full 27.55
_diffrn_reflns_theta_max 27.55
_diffrn_reflns_theta_min 1.11
_diffrn_source 'fine-focus sealed tube'
_diffrn_source_current 30.0
_diffrn_source_power 1.5
_diffrn_source_voltage 50.0
_exptl_absorpt_coefficient_mu 1.670
_exptl_absorpt_correction_T_max 0.8780
_exptl_absorpt_correction_T_min 0.8247
_exptl_absorpt_correction_type multi-scan
_exptl_absorpt_process_details sadabs
_exptl_crystal_density_diffrn 1.702
_exptl_crystal_density_method 'not measured'
_exptl_crystal_F_000 1384
_exptl_crystal_size_max 0.12
_exptl_crystal_size_mid 0.11
_exptl_crystal_size_min 0.08
_refine_diff_density_max 0.589
_refine_diff_density_min -0.672
_refine_diff_density_rms 0.130
_refine_ls_extinction_method none
_refine_ls_goodness_of_fit_ref 0.973
_refine_ls_hydrogen_treatment constr
_refine_ls_matrix_type full
_refine_ls_number_parameters 392
_refine_ls_number_reflns 5938
_refine_ls_number_restraints 6
_refine_ls_restrained_S_all 0.972
_refine_ls_R_factor_all 0.1204
_refine_ls_R_factor_gt 0.0555
_refine_ls_shift/su_max 0.027
_refine_ls_shift/su_mean 0.001
_refine_ls_structure_factor_coef Fsqd
_refine_ls_weighting_details 'calc w=1/[\s^2^(Fo^2^)+(0.0479P)^2^+2.1267P] where P=(Fo^2^+2Fc^2^)/3'
_refine_ls_weighting_scheme calc
_refine_ls_wR_factor_gt 0.1086
_refine_ls_wR_factor_ref 0.1422
_reflns_number_gt 3324
_reflns_number_total 5938
_reflns_threshold_expression >2sigma(I)
_cod_data_source_file c4ce02248c2.cif
_cod_data_source_block p4
_cod_depositor_comments 'Adding full bibliography for 7219064--7219070.cif.'
_cod_database_code 7219067

loop_
_space_group_symop_id
_space_group_symop_operation_xyz
1 'x, y, z'
2 '-x, y+1/2, -z+1/2'
3 '-x, -y, -z'
4 'x, -y-1/2, z-1/2'

loop_
_atom_site_label
_atom_site_type_symbol
_atom_site_fract_x
_atom_site_fract_y
_atom_site_fract_z
_atom_site_U_iso_or_equiv
_atom_site_adp_type
_atom_site_occupancy
_atom_site_symmetry_multiplicity
_atom_site_calc_flag
_atom_site_refinement_flags
Cu1 Cu 0.72421(4) 0.60755(5) 0.35563(5) 0.01772(18) Uani 1 1 d .
Cu2 Cu 0.71875(4) 0.83376(5) 0.20555(6) 0.01982(19) Uani 1 1 d .
O1 O 0.6624(2) 0.5649(3) 0.2042(3) 0.0235(9) Uani 1 1 d .
O1W O 0.6316(2) 0.9183(3) 0.1201(3) 0.0320(10) Uani 1 1 d .
H1WA H 0.6117 0.8945 0.0540 0.038 Uiso 1 1 d R
H1WB H 0.6175 0.9873 0.1137 0.038 Uiso 1 1 d R
O2 O 0.67763(19) 0.7154(3) 0.0994(3) 0.0218(9) Uani 1 1 d .
O3 O 0.5802(2) 0.8257(3) -0.0893(3) 0.0256(9) Uani 1 1 d .
O4 O 0.67241(18) 0.7473(3) -0.1449(3) 0.0187(8) Uani 1 1 d .
O5 O 0.79427(18) 0.7223(3) 0.2792(3) 0.0167(8) Uani 1 1 d .
O6 O 0.9020(2) 0.6449(3) 0.3582(3) 0.0229(9) Uani 1 1 d .
O7 O 0.8387(2) 0.7159(3) 0.0458(3) 0.0252(9) Uani 1 1 d .
O8 O 0.7771(2) 0.8821(3) 0.0156(3) 0.0226(9) Uani 1 1 d .
N1 N 0.7587(2) -0.0335(3) 0.2967(3) 0.0175(10) Uani 1 1 d .
N2 N 0.7775(2) -0.0407(4) 0.4107(4) 0.0197(10) Uani 1 1 d .
H2 H 0.7790 -0.1031 0.4481 0.024 Uiso 1 1 calc R
N3 N 0.8384(2) 0.4384(4) 0.3686(4) 0.0210(10) Uani 1 1 d .
H3 H 0.8685 0.4934 0.3698 0.025 Uiso 1 1 calc R
N4 N 0.7664(2) 0.4530(4) 0.3590(4) 0.0196(10) Uani 1 1 d .
C1 C 0.7525(3) 0.1178(5) 0.1532(5) 0.0313(15) Uani 1 1 d .
H1A H 0.7940 0.1604 0.1457 0.047 Uiso 1 1 calc R
H1B H 0.7103 0.1659 0.1348 0.047 Uiso 1 1 calc R
H1C H 0.7452 0.0537 0.1030 0.047 Uiso 1 1 calc R
C2 C 0.7646(3) 0.0769(4) 0.2708(4) 0.0193(12) Uani 1 1 d .
C3 C 0.7854(3) 0.1411(4) 0.3703(4) 0.0187(12) Uani 1 1 d .
C4 C 0.7935(3) 0.0635(4) 0.4575(4) 0.0186(12) Uani 1 1 d .
C5 C 0.8148(3) 0.0781(5) 0.5820(5) 0.0289(14) Uani 1 1 d .
H5A H 0.7730 0.0993 0.6074 0.043 Uiso 1 1 calc R
H5B H 0.8510 0.1368 0.6018 0.043 Uiso 1 1 calc R
H5C H 0.8342 0.0078 0.6169 0.043 Uiso 1 1 calc R
C6 C 0.9333(3) 0.2887(5) 0.3857(5) 0.0333(15) Uani 1 1 d .
H6A H 0.9476 0.3098 0.3189 0.050 Uiso 1 1 calc R
H6B H 0.9359 0.2074 0.3944 0.050 Uiso 1 1 calc R
H6C H 0.9654 0.3240 0.4500 0.050 Uiso 1 1 calc R
C7 C 0.8573(3) 0.3278(4) 0.3761(4) 0.0196(12) Uani 1 1 d .
C8 C 0.7947(3) 0.2668(4) 0.3730(4) 0.0171(12) Uani 1 1 d .
C9 C 0.7394(3) 0.3476(4) 0.3618(4) 0.0208(12) Uani 1 1 d .
C10 C 0.6604(3) 0.3299(5) 0.3529(5) 0.0300(14) Uani 1 1 d .
H10A H 0.6380 0.4020 0.3595 0.045 Uiso 1 1 calc R
H10B H 0.6548 0.2801 0.4122 0.045 Uiso 1 1 calc R
H10C H 0.6378 0.2962 0.2813 0.045 Uiso 1 1 calc R
C11 C 0.6545(3) 0.6164(5) 0.1127(5) 0.0196(12) Uani 1 1 d .
C12 C 0.6110(3) 0.5608(4) 0.0068(4) 0.0187(12) Uani 1 1 d .
C13 C 0.5881(3) 0.4464(5) 0.0104(5) 0.0258(13) Uani 1 1 d .
H13 H 0.6041 0.4040 0.0760 0.031 Uiso 1 1 calc R
C14 C 0.5421(3) 0.3977(5) -0.0835(5) 0.0300(14) Uani 1 1 d .
H14 H 0.5268 0.3227 -0.0808 0.036 Uiso 1 1 calc R
C15 C 0.5186(3) 0.4605(5) -0.1817(5) 0.0324(15) Uani 1 1 d .
H15 H 0.4863 0.4281 -0.2438 0.039 Uiso 1 1 calc R
C16 C 0.5426(3) 0.5703(5) -0.1882(5) 0.0267(14) Uani 1 1 d .
H16 H 0.5274 0.6106 -0.2553 0.032 Uiso 1 1 calc R
C17 C 0.5894(3) 0.6217(5) -0.0951(4) 0.0192(12) Uani 1 1 d .
C18 C 0.6156(3) 0.7412(5) -0.1075(4) 0.0180(12) Uani 1 1 d .
C19 C 0.8648(3) 0.7227(4) 0.3050(4) 0.0199(12) Uani 1 1 d .
C20 C 0.9010(3) 0.8268(4) 0.2737(4) 0.0170(12) Uani 1 1 d .
C21 C 0.9533(3) 0.8799(5) 0.3593(5) 0.0245(13) Uani 1 1 d .
H21 H 0.9657 0.8479 0.4310 0.029 Uiso 1 1 calc R
C22 C 0.9871(3) 0.9797(5) 0.3388(5) 0.0297(14) Uani 1 1 d .
H22 H 1.0219 1.0147 0.3961 0.036 Uiso 1 1 calc R
C23 C 0.9680(3) 1.0263(5) 0.2317(5) 0.0268(14) Uani 1 1 d .
H23 H 0.9902 1.0933 0.2171 0.032 Uiso 1 1 calc R
C24 C 0.9167(3) 0.9747(5) 0.1467(5) 0.0244(13) Uani 1 1 d .
H24 H 0.9046 1.0076 0.0754 0.029 Uiso 1 1 calc R
C25 C 0.8820(3) 0.8729(4) 0.1655(4) 0.0194(12) Uani 1 1 d .
C26 C 0.8294(3) 0.8167(4) 0.0688(4) 0.0177(12) Uani 1 1 d .
O2W O 0.4311(11) 0.8566(14) -0.1026(13) 0.054(4) Uani 0.60 1 d PU
O2WA O 0.4474(16) 0.887(2) -0.0550(18) 0.056(6) Uani 0.40 1 d PU

loop_
_atom_site_aniso_label
_atom_site_aniso_U_11
_atom_site_aniso_U_22
_atom_site_aniso_U_33
_atom_site_aniso_U_23
_atom_site_aniso_U_13
_atom_site_aniso_U_12
Cu1 0.0230(4) 0.0119(3) 0.0180(3) 0.0005(3) 0.0049(3) 0.0014(3)
Cu2 0.0232(4) 0.0135(3) 0.0216(4) -0.0014(3) 0.0036(3) -0.0003(3)
O1 0.033(2) 0.0150(19) 0.020(2) 0.0034(17) 0.0024(17) -0.0057(18)
O1W 0.038(3) 0.024(2) 0.029(2) -0.0056(18) -0.0009(19) 0.0116(19)
O2 0.026(2) 0.0138(19) 0.023(2) -0.0005(17) 0.0025(17) -0.0068(17)
O3 0.028(2) 0.025(2) 0.024(2) -0.0006(18) 0.0065(18) 0.0070(19)
O4 0.021(2) 0.0166(19) 0.022(2) 0.0001(16) 0.0105(16) -0.0036(16)
O5 0.015(2) 0.0126(18) 0.021(2) 0.0017(16) 0.0031(15) -0.0005(16)
O6 0.022(2) 0.016(2) 0.030(2) 0.0064(17) 0.0051(17) 0.0036(17)
O7 0.033(2) 0.016(2) 0.025(2) -0.0024(17) 0.0036(18) -0.0004(18)
O8 0.026(2) 0.021(2) 0.020(2) 0.0009(17) 0.0041(16) 0.0000(18)
N1 0.024(3) 0.014(2) 0.016(2) 0.0013(19) 0.0064(19) 0.003(2)
N2 0.027(3) 0.014(2) 0.021(2) 0.0032(19) 0.010(2) -0.002(2)
N3 0.022(3) 0.013(2) 0.028(3) -0.003(2) 0.005(2) -0.005(2)
N4 0.023(3) 0.013(2) 0.023(3) 0.003(2) 0.006(2) 0.000(2)
C1 0.054(4) 0.015(3) 0.023(3) 0.004(3) 0.006(3) -0.001(3)
C2 0.018(3) 0.018(3) 0.021(3) 0.001(2) 0.003(2) 0.005(2)
C3 0.021(3) 0.015(3) 0.021(3) 0.002(2) 0.007(2) 0.003(2)
C4 0.021(3) 0.013(3) 0.023(3) 0.000(2) 0.008(2) 0.004(2)
C5 0.045(4) 0.020(3) 0.022(3) -0.005(3) 0.009(3) 0.000(3)
C6 0.024(3) 0.024(3) 0.050(4) 0.003(3) 0.005(3) 0.002(3)
C7 0.028(3) 0.012(3) 0.017(3) -0.002(2) 0.003(2) 0.004(2)
C8 0.025(3) 0.009(3) 0.016(3) -0.001(2) 0.002(2) -0.003(2)
C9 0.028(3) 0.014(3) 0.021(3) 0.000(2) 0.008(2) -0.002(2)
C10 0.034(4) 0.022(3) 0.036(4) 0.001(3) 0.012(3) -0.001(3)
C11 0.014(3) 0.020(3) 0.024(3) 0.000(3) 0.004(2) 0.000(2)
C12 0.023(3) 0.016(3) 0.021(3) -0.002(2) 0.013(2) 0.002(2)
C13 0.034(4) 0.022(3) 0.025(3) -0.001(3) 0.013(3) -0.004(3)
C14 0.037(4) 0.023(3) 0.033(4) -0.012(3) 0.014(3) -0.007(3)
C15 0.030(4) 0.044(4) 0.022(3) -0.013(3) 0.004(3) -0.009(3)
C16 0.028(3) 0.036(4) 0.016(3) -0.003(3) 0.006(2) -0.006(3)
C17 0.016(3) 0.025(3) 0.019(3) -0.003(2) 0.010(2) -0.002(2)
C18 0.019(3) 0.023(3) 0.010(3) -0.001(2) 0.000(2) 0.001(2)
C19 0.029(3) 0.016(3) 0.015(3) 0.000(2) 0.007(2) -0.006(3)
C20 0.017(3) 0.013(3) 0.025(3) 0.000(2) 0.013(2) 0.002(2)
C21 0.025(3) 0.026(3) 0.020(3) 0.002(3) 0.001(2) -0.002(3)
C22 0.029(4) 0.027(3) 0.031(4) -0.003(3) 0.004(3) -0.006(3)
C23 0.028(3) 0.020(3) 0.037(4) -0.001(3) 0.016(3) -0.009(3)
C24 0.034(4) 0.021(3) 0.020(3) 0.002(2) 0.012(3) -0.001(3)
C25 0.021(3) 0.016(3) 0.022(3) 0.000(2) 0.006(2) 0.001(2)
C26 0.025(3) 0.018(3) 0.013(3) 0.002(2) 0.011(2) -0.008(2)
O2W 0.057(9) 0.036(8) 0.081(12) 0.001(7) 0.041(9) 0.016(6)
O2WA 0.071(15) 0.043(14) 0.067(15) 0.024(10) 0.042(13) 0.017(11)

loop_
_atom_type_symbol
_atom_type_description
_atom_type_scat_dispersion_real
_atom_type_scat_dispersion_imag
_atom_type_scat_source
C C 0.0033 0.0016 'International Tables Vol C Tables 4.2.6.8 and 6.1.1.4'
H H 0.0000 0.0000 'International Tables Vol C Tables 4.2.6.8 and 6.1.1.4'
Cu Cu 0.3201 1.2651 'International Tables Vol C Tables 4.2.6.8 and 6.1.1.4'
N N 0.0061 0.0033 'International Tables Vol C Tables 4.2.6.8 and 6.1.1.4'
O O 0.0106 0.0060 'International Tables Vol C Tables 4.2.6.8 and 6.1.1.4'

loop_
_geom_angle_atom_site_label_1
_geom_angle_atom_site_label_2
_geom_angle_atom_site_label_3
_geom_angle
_geom_angle_site_symmetry_1
_geom_angle_site_symmetry_3
O1 Cu1 O5 91.90(14) . .
O4 Cu1 O1 92.16(15) 4_576 .
O4 Cu1 O5 80.32(13) 4_576 .
O4 Cu1 O8 94.53(15) 4_576 4_576
O4 Cu1 N4 173.51(16) 4_576 .
O8 Cu1 O1 167.30(15) 4_576 .
O8 Cu1 O5 99.85(14) 4_576 .
O8 Cu1 N4 86.19(17) 4_576 .
N4 Cu1 O1 85.97(17) . .
N4 Cu1 O5 105.94(15) . .
O1W Cu2 O4 100.34(15) . 4_576
O2 Cu2 O1W 82.04(16) . .
O2 Cu2 O4 93.80(14) . 4_576
O2 Cu2 O5 87.49(15) . .
O2 Cu2 N1 172.79(16) . 1_565
O5 Cu2 O1W 168.69(15) . .
O5 Cu2 O4 76.01(13) . 4_576
N1 Cu2 O1W 93.21(17) 1_565 .
N1 Cu2 O4 92.39(15) 1_565 4_576
N1 Cu2 O5 97.61(16) 1_565 .
C11 O1 Cu1 128.6(3) . .
C11 O2 Cu2 131.8(3) . .
Cu1 O4 Cu2 93.59(13) 4_575 4_575
C18 O4 Cu1 121.0(3) . 4_575
C18 O4 Cu2 138.9(3) . 4_575
Cu2 O5 Cu1 98.36(14) . .
C19 O5 Cu1 125.7(3) . .
C19 O5 Cu2 133.9(3) . .
C26 O8 Cu1 132.3(3) . 4_575
N2 N1 Cu2 120.2(3) . 1_545
C2 N1 Cu2 132.5(4) . 1_545
C2 N1 N2 106.7(4) . .
C4 N2 N1 110.7(4) . .
C7 N3 N4 112.0(4) . .
N3 N4 Cu1 120.9(3) . .
C9 N4 Cu1 133.5(4) . .
C9 N4 N3 105.5(4) . .
N1 C2 C1 122.7(5) . .
N1 C2 C3 109.5(5) . .
C3 C2 C1 127.8(5) . .
C2 C3 C8 123.9(5) . .
C4 C3 C2 105.8(5) . .
C4 C3 C8 130.3(5) . .
N2 C4 C3 107.3(5) . .
N2 C4 C5 120.9(5) . .
C3 C4 C5 131.8(5) . .
N3 C7 C6 122.5(5) . .
N3 C7 C8 106.5(5) . .
C8 C7 C6 131.0(5) . .
C7 C8 C3 127.7(5) . .
C7 C8 C9 105.9(4) . .
C9 C8 C3 126.1(5) . .
N4 C9 C8 110.1(5) . .
N4 C9 C10 120.7(5) . .
C8 C9 C10 129.2(5) . .
O1 C11 O2 126.3(5) . .
O1 C11 C12 118.8(5) . .
O2 C11 C12 114.8(5) . .
C13 C12 C11 119.4(5) . .
C17 C12 C11 121.4(5) . .
C17 C12 C13 119.1(5) . .
C14 C13 C12 120.1(5) . .
C13 C14 C15 120.1(5) . .
C16 C15 C14 120.6(5) . .
C15 C16 C17 120.6(5) . .
C12 C17 C18 122.1(5) . .
C16 C17 C12 119.4(5) . .
C16 C17 C18 118.5(5) . .
O3 C18 O4 124.3(5) . .
O3 C18 C17 120.7(5) . .
O4 C18 C17 114.8(5) . .
O5 C19 C20 117.1(5) . .
O6 C19 O5 123.0(5) . .
O6 C19 C20 119.8(5) . .
C21 C20 C19 117.1(5) . .
C25 C20 C19 122.3(5) . .
C25 C20 C21 120.5(5) . .
C22 C21 C20 120.9(5) . .
C23 C22 C21 118.9(5) . .
C24 C23 C22 120.7(5) . .
C23 C24 C25 121.3(5) . .
C20 C25 C24 117.7(5) . .
C20 C25 C26 123.0(5) . .
C24 C25 C26 119.3(5) . .
O7 C26 O8 126.0(5) . .
O7 C26 C25 119.7(5) . .
O8 C26 C25 114.4(4) . .

loop_
_geom_bond_atom_site_label_1
_geom_bond_atom_site_label_2
_geom_bond_distance
_geom_bond_site_symmetry_2
Cu1 O1 1.995(4) .
Cu1 O4 1.967(3) 4_576
Cu1 O5 2.261(3) .
Cu1 O8 1.970(4) 4_576
Cu1 N4 1.979(4) .
Cu2 O1W 1.987(4) .
Cu2 O2 1.928(4) .
Cu2 O4 2.425(4) 4_576
Cu2 O5 1.983(3) .
Cu2 N1 1.955(4) 1_565
O1 C11 1.251(6) .
O2 C11 1.267(6) .
O3 C18 1.251(6) .
O4 Cu1 1.967(3) 4_575
O4 Cu2 2.425(4) 4_575
O4 C18 1.280(6) .
O5 C19 1.299(6) .
O6 C19 1.235(6) .
O7 C26 1.239(6) .
O8 Cu1 1.970(4) 4_575
O8 C26 1.294(6) .
N1 Cu2 1.955(4) 1_545
N1 N2 1.356(6) .
N1 C2 1.346(6) .
N2 C4 1.352(6) .
N3 N4 1.358(6) .
N3 C7 1.342(6) .
N4 C9 1.342(6) .
C1 C2 1.483(7) .
C2 C3 1.403(7) .
C3 C4 1.384(7) .
C3 C8 1.484(7) .
C4 C5 1.488(7) .
C6 C7 1.495(7) .
C7 C8 1.383(7) .
C8 C9 1.397(7) .
C9 C10 1.495(7) .
C11 C12 1.501(7) .
C12 C13 1.415(7) .
C12 C17 1.408(7) .
C13 C14 1.382(8) .
C14 C15 1.386(8) .
C15 C16 1.375(8) .
C16 C17 1.395(7) .
C17 C18 1.509(7) .
C19 C20 1.500(7) .
C20 C21 1.396(7) .
C20 C25 1.395(7) .
C21 C22 1.390(8) .
C22 C23 1.385(8) .
C23 C24 1.375(8) .
C24 C25 1.412(7) .
C25 C26 1.497(7) .
O2W O2WA 0.69(2) .
